data_7704844
loop_
_publ_author_name
'Fokwa, Hilary D.'
'Vidlak, Julia F.'
'Weinberg, Sophie C.'
'Duplessis, Isaiah D.'
'Schley, Nathan D.'
'Johnson, Miles W.'

_publ_section_title
;
 Study and modular synthesis of unsymmetrical bis(phosphino)pyrrole
 ligands.
;
_journal_issue 29
_journal_name_full 'Dalton transactions (Cambridge, England : 2003)'
_journal_page_first 9957
_journal_page_last 9960
_journal_paper_doi 10.1039/d0dt02063j
_journal_volume 49
_journal_year 2020
_chemical_formula_moiety 'C22 H27 Cl2 N P2 Pt'
_chemical_formula_sum 'C22 H27 Cl2 N P2 Pt'
_chemical_formula_weight 633.37
_space_group_crystal_system monoclinic
_space_group_IT_number 14
_space_group_name_Hall '-P 2yn'
_space_group_name_H-M_alt 'P 1 21/n 1'
_atom_sites_solution_hydrogens geom
_atom_sites_solution_primary dual
_audit_creation_date 2019-04-23
_audit_creation_method
;
Olex2 1.2
(compiled 2018.05.29 svn.r3508 for OlexSys, GUI svn.r5506)
;
_audit_update_record
;
2020-02-18 deposited with the CCDC.	2020-07-14 downloaded from the CCDC.
;
_cell_angle_alpha 90
_cell_angle_beta 97.565(2)
_cell_angle_gamma 90
_cell_formula_units_Z 4
_cell_length_a 9.9874(2)
_cell_length_b 16.6163(3)
_cell_length_c 14.1086(3)
_cell_measurement_reflns_used 14762
_cell_measurement_temperature 99.96(12)
_cell_measurement_theta_max 29.6330
_cell_measurement_theta_min 3.1510
_cell_volume 2320.99(8)
_computing_cell_refinement 'CrysAlisPro 1.171.38.46 (Rigaku OD, 2015)'
_computing_data_collection 'CrysAlisPro 1.171.38.46 (Rigaku OD, 2015)'
_computing_data_reduction 'CrysAlisPro 1.171.38.46 (Rigaku OD, 2015)'
_computing_molecular_graphics 'Olex2 (Dolomanov et al., 2009)'
_computing_publication_material 'Olex2 (Dolomanov et al., 2009)'
_computing_structure_refinement 'ShelXL (Sheldrick, 2015)'
_computing_structure_solution 'ShelXT (Sheldrick, 2015)'
_diffrn_ambient_environment N~2~
_diffrn_ambient_temperature 99.96(12)
_diffrn_detector 'CCD plate'
_diffrn_detector_area_resol_mean 8.1506
_diffrn_detector_type EosS2
_diffrn_measured_fraction_theta_full 1.000
_diffrn_measured_fraction_theta_max 0.899
_diffrn_measurement_details
;
List of Runs (angles in degrees, time in seconds):

  # Type    Start    End  Width  t~exp~   \w     \q     \k     \f   Frames
#--------------------------------------------------------------------------
  1  \w    -52.00  87.00   1.00   15.00    --   17.49   0.00-150.00  139
  2  \w     -9.00  85.00   1.00   15.00    --   17.49  77.00  60.00   94
  3  \w      1.00  85.00   1.00   15.00    --   17.49  57.00   0.00   84
  4  \w     35.00  90.00   1.00   15.00    --   17.49 178.00 120.00   55
  5  \w    -69.00 -21.00   1.00   15.00    --  -17.73 122.00  88.00   48
  6  \w     35.00  60.00   1.00   15.00    --   17.49 178.00 -90.00   25
  7  \w     -1.00  87.00   1.00   15.00    --   17.49  38.00 -90.00   88
;
_diffrn_measurement_device 'four-circle diffractometer'
_diffrn_measurement_device_type 'SuperNova, Dual, Cu at zero, EosS2'
_diffrn_measurement_method '\w scans'
_diffrn_orient_matrix_type 'CrysAlisPro convention (1999,Acta A55,543-557)'
_diffrn_orient_matrix_UB_11 0.0385086000
_diffrn_orient_matrix_UB_12 0.0286049000
_diffrn_orient_matrix_UB_13 0.0293409000
_diffrn_orient_matrix_UB_21 -0.0413825000
_diffrn_orient_matrix_UB_22 0.0313592000
_diffrn_orient_matrix_UB_23 -0.0217449000
_diffrn_orient_matrix_UB_31 -0.0440750000
_diffrn_orient_matrix_UB_32 -0.0044761000
_diffrn_orient_matrix_UB_33 0.0351667000
_diffrn_radiation_monochromator mirror
_diffrn_radiation_probe x-ray
_diffrn_radiation_type MoK\a
_diffrn_radiation_wavelength 0.71073
_diffrn_reflns_av_R_equivalents 0.0472
_diffrn_reflns_av_unetI/netI 0.0376
_diffrn_reflns_Laue_measured_fraction_full 1.000
_diffrn_reflns_Laue_measured_fraction_max 0.899
_diffrn_reflns_limit_h_max 13
_diffrn_reflns_limit_h_min -12
_diffrn_reflns_limit_k_max 22
_diffrn_reflns_limit_k_min -23
_diffrn_reflns_limit_l_max 18
_diffrn_reflns_limit_l_min -18
_diffrn_reflns_number 28248
_diffrn_reflns_point_group_measured_fraction_full 1.000
_diffrn_reflns_point_group_measured_fraction_max 0.899
_diffrn_reflns_theta_full 25.242
_diffrn_reflns_theta_max 29.948
_diffrn_reflns_theta_min 2.359
_diffrn_source 'micro-focus sealed X-ray tube'
_diffrn_source_type 'SuperNova (Mo) X-ray Source'
_exptl_absorpt_coefficient_mu 6.422
_exptl_absorpt_correction_T_max 0.977
_exptl_absorpt_correction_T_min 0.549
_exptl_absorpt_correction_type gaussian
_exptl_absorpt_process_details
;
CrysAlisPro 1.171.38.46 (Rigaku Oxford Diffraction, 2015)
Numerical absorption correction based on gaussian integration over
			a multifaceted crystal model
Empirical absorption correction using spherical harmonics,
 implemented in SCALE3 ABSPACK scaling algorithm.
;
_exptl_crystal_colour colourless
_exptl_crystal_colour_primary colourless
_exptl_crystal_density_diffrn 1.813
_exptl_crystal_description 'rect. Prism'
_exptl_crystal_F_000 1232
_exptl_crystal_recrystallization_method 'Re-crystallisation from solvent'
_exptl_crystal_size_max 0.303
_exptl_crystal_size_mid 0.119
_exptl_crystal_size_min 0.103
_refine_diff_density_max 0.904
_refine_diff_density_min -1.204
_refine_diff_density_rms 0.145
_refine_ls_extinction_method none
_refine_ls_goodness_of_fit_ref 1.070
_refine_ls_hydrogen_treatment constr
_refine_ls_matrix_type full
_refine_ls_number_parameters 257
_refine_ls_number_reflns 6054
_refine_ls_number_restraints 0
_refine_ls_restrained_S_all 1.070
_refine_ls_R_factor_all 0.0274
_refine_ls_R_factor_gt 0.0236
_refine_ls_shift/su_max 0.002
_refine_ls_shift/su_mean 0.000
_refine_ls_structure_factor_coef Fsqd
_refine_ls_weighting_details 'w=1/[\s^2^(Fo^2^)+(0.0165P)^2^+0.2026P] where P=(Fo^2^+2Fc^2^)/3'
_refine_ls_weighting_scheme calc
_refine_ls_wR_factor_gt 0.0472
_refine_ls_wR_factor_ref 0.0488
_reflns_Friedel_coverage 0.000
_reflns_number_gt 5548
_reflns_number_total 6054
_reflns_threshold_expression 'I > 2\s(I)'
_cod_data_source_file d0dt02063j2.cif
_cod_data_source_block scw-ii-31
_cod_depositor_comments 'Adding full bibliography for 7704840--7704845.cif.'
_cod_database_code 7704844
_shelx_shelxl_version_number 2018/1
_chemical_oxdiff_formula C22H27Cl2NP2Pt
_shelx_space_group_comment
;
The symmetry employed for this shelxl refinement is uniquely defined
by the following loop, which should always be used as a source of
symmetry information in preference to the above space-group names.
They are only intended as comments.
;
_reflns_odcompleteness_completeness 99.92
_reflns_odcompleteness_iscentric 1
_reflns_odcompleteness_theta 27.04
_olex2_refinement_description
;
1. Fixed Uiso
 At 1.2 times of:
  All C(H) groups
 At 1.5 times of:
  All C(H,H,H) groups
2.a Ternary CH refined with riding coordinates:
 C5(H5), C8(H8)
2.b Aromatic/amide H refined with riding coordinates:
 C2(H2), C3(H3), C4(H4), C12(H12), C13(H13), C14(H14), C15(H15), C16(H16),
 C18(H18), C19(H19), C20(H20), C21(H21), C22(H22)
2.c Idealised Me refined as rotating group:
 C6(H6A,H6B,H6C), C7(H7A,H7B,H7C), C9(H9A,H9B,H9C), C10(H10A,H10B,H10C)
;
_olex2_date_sample_data_collection 2019-04-23
_olex2_exptl_crystal_mounting_method 'mounted in a polyimide loop'
_olex2_submission_special_instructions 'No special instructions were received'
_oxdiff_exptl_absorpt_empirical_details
;
Empirical correction (ABSPACK) includes:
- Absorption correction using spherical harmonics
- Frame scaling
;
_oxdiff_exptl_absorpt_empirical_full_max 2.978
_oxdiff_exptl_absorpt_empirical_full_min 0.557

loop_
_space_group_symop_operation_xyz
'x, y, z'
'-x+1/2, y+1/2, -z+1/2'
'-x, -y, -z'
'x-1/2, -y-1/2, z-1/2'

loop_
_atom_site_label
_atom_site_type_symbol
_atom_site_fract_x
_atom_site_fract_y
_atom_site_fract_z
_atom_site_U_iso_or_equiv
_atom_site_adp_type
_atom_site_occupancy
_atom_site_site_symmetry_order
_atom_site_calc_flag
_atom_site_refinement_flags_posn
_atom_site_refinement_flags_adp
_atom_site_refinement_flags_occupancy
_atom_site_disorder_assembly
_atom_site_disorder_group
Pt1 Pt 0.32239(2) 0.31905(2) 0.27574(2) 0.00684(4) Uani 1 1 d . . . . .
Cl1 Cl 0.09540(6) 0.28493(4) 0.28327(5) 0.01249(13) Uani 1 1 d . . . . .
Cl2 Cl 0.39291(6) 0.18661(4) 0.31990(5) 0.01136(13) Uani 1 1 d . . . . .
P1 P 0.26216(6) 0.44386(4) 0.23734(5) 0.00843(14) Uani 1 1 d . . . . .
P2 P 0.53653(6) 0.35396(4) 0.27237(5) 0.00789(13) Uani 1 1 d . . . . .
N1 N 0.4101(2) 0.49768(13) 0.24122(16) 0.0096(5) Uani 1 1 d . . . . .
C1 C 0.5364(2) 0.46002(15) 0.25393(18) 0.0098(5) Uani 1 1 d . . . . .
C2 C 0.6318(3) 0.51748(16) 0.2442(2) 0.0151(6) Uani 1 1 d . . . . .
H2 H 0.724650 0.509325 0.250050 0.018 Uiso 1 1 calc R . . . .
C3 C 0.5643(3) 0.59133(17) 0.2236(2) 0.0154(6) Uani 1 1 d . . . . .
H3 H 0.604489 0.640387 0.212879 0.019 Uiso 1 1 calc R . . . .
C4 C 0.4293(3) 0.57771(16) 0.22232(19) 0.0121(5) Uani 1 1 d . . . . .
H4 H 0.361527 0.616197 0.210600 0.015 Uiso 1 1 calc R . . . .
C5 C 0.1757(3) 0.50175(16) 0.3222(2) 0.0138(6) Uani 1 1 d . . . . .
H5 H 0.200404 0.558250 0.314672 0.017 Uiso 1 1 calc R . . . .
C6 C 0.0216(3) 0.49814(18) 0.3059(3) 0.0254(8) Uani 1 1 d . . . . .
H6A H -0.010615 0.519469 0.243819 0.038 Uiso 1 1 calc GR . . . .
H6B H -0.014149 0.529416 0.353957 0.038 Uiso 1 1 calc GR . . . .
H6C H -0.007287 0.443255 0.309584 0.038 Uiso 1 1 calc GR . . . .
C7 C 0.2325(3) 0.47782(18) 0.4240(2) 0.0228(7) Uani 1 1 d . . . . .
H7A H 0.203464 0.424274 0.436723 0.034 Uiso 1 1 calc GR . . . .
H7B H 0.200400 0.514614 0.468398 0.034 Uiso 1 1 calc GR . . . .
H7C H 0.329384 0.479515 0.430970 0.034 Uiso 1 1 calc GR . . . .
C8 C 0.1805(3) 0.46215(16) 0.11538(19) 0.0135(6) Uani 1 1 d . . . . .
H8 H 0.152788 0.518745 0.110764 0.016 Uiso 1 1 calc R . . . .
C9 C 0.2813(3) 0.44784(18) 0.0438(2) 0.0213(7) Uani 1 1 d . . . . .
H9A H 0.358020 0.482533 0.058976 0.032 Uiso 1 1 calc GR . . . .
H9B H 0.238522 0.459306 -0.019736 0.032 Uiso 1 1 calc GR . . . .
H9C H 0.310475 0.392745 0.047401 0.032 Uiso 1 1 calc GR . . . .
C10 C 0.0546(3) 0.41011(18) 0.0873(2) 0.0216(7) Uani 1 1 d . . . . .
H10A H 0.079622 0.354298 0.090182 0.032 Uiso 1 1 calc GR . . . .
H10B H 0.015271 0.423346 0.023406 0.032 Uiso 1 1 calc GR . . . .
H10C H -0.009910 0.420135 0.130695 0.032 Uiso 1 1 calc GR . . . .
C11 C 0.6473(3) 0.33317(15) 0.38127(19) 0.0085(5) Uani 1 1 d . . . . .
C12 C 0.5948(3) 0.32970(16) 0.4678(2) 0.0130(6) Uani 1 1 d . . . . .
H12 H 0.502716 0.337262 0.468893 0.016 Uiso 1 1 calc R . . . .
C13 C 0.6788(3) 0.31501(16) 0.5525(2) 0.0158(6) Uani 1 1 d . . . . .
H13 H 0.643195 0.312550 0.610058 0.019 Uiso 1 1 calc R . . . .
C14 C 0.8160(3) 0.30404(16) 0.5509(2) 0.0155(6) Uani 1 1 d . . . . .
H14 H 0.872473 0.294154 0.607489 0.019 Uiso 1 1 calc R . . . .
C15 C 0.8691(3) 0.30773(17) 0.4654(2) 0.0160(6) Uani 1 1 d . . . . .
H15 H 0.961338 0.300755 0.464845 0.019 Uiso 1 1 calc R . . . .
C16 C 0.7858(3) 0.32175(15) 0.3807(2) 0.0129(6) Uani 1 1 d . . . . .
H16 H 0.822020 0.323565 0.323270 0.015 Uiso 1 1 calc R . . . .
C17 C 0.6182(3) 0.31052(15) 0.17686(19) 0.0103(5) Uani 1 1 d . . . . .
C18 C 0.6564(3) 0.23012(16) 0.18194(19) 0.0123(5) Uani 1 1 d . . . . .
H18 H 0.640288 0.198944 0.234013 0.015 Uiso 1 1 calc R . . . .
C19 C 0.7186(3) 0.19645(16) 0.1089(2) 0.0149(6) Uani 1 1 d . . . . .
H19 H 0.744711 0.142698 0.112363 0.018 Uiso 1 1 calc R . . . .
C20 C 0.7417(3) 0.24239(17) 0.03150(19) 0.0141(6) Uani 1 1 d . . . . .
H20 H 0.783737 0.219508 -0.017027 0.017 Uiso 1 1 calc R . . . .
C21 C 0.7029(3) 0.32241(17) 0.0254(2) 0.0184(6) Uani 1 1 d . . . . .
H21 H 0.718521 0.353126 -0.027157 0.022 Uiso 1 1 calc R . . . .
C22 C 0.6406(3) 0.35659(17) 0.09786(19) 0.0140(6) Uani 1 1 d . . . . .
H22 H 0.613794 0.410217 0.093780 0.017 Uiso 1 1 calc R . . . .

loop_
_atom_site_aniso_label
_atom_site_aniso_U_11
_atom_site_aniso_U_22
_atom_site_aniso_U_33
_atom_site_aniso_U_23
_atom_site_aniso_U_13
_atom_site_aniso_U_12
Pt1 0.00678(6) 0.00579(6) 0.00788(6) 0.00020(4) 0.00065(4) -0.00017(3)
Cl1 0.0085(3) 0.0111(3) 0.0182(3) 0.0009(3) 0.0031(2) -0.0013(2)
Cl2 0.0124(3) 0.0072(3) 0.0144(3) 0.0011(2) 0.0016(3) 0.0007(2)
P1 0.0073(3) 0.0071(3) 0.0107(3) 0.0010(3) 0.0004(3) 0.0001(2)
P2 0.0072(3) 0.0078(3) 0.0085(3) 0.0002(3) 0.0003(2) 0.0006(2)
N1 0.0085(11) 0.0078(11) 0.0128(12) 0.0007(9) 0.0023(9) 0.0003(8)
C1 0.0099(12) 0.0080(13) 0.0114(13) -0.0002(10) 0.0008(10) 0.0000(10)
C2 0.0078(13) 0.0117(14) 0.0259(16) -0.0006(12) 0.0030(11) -0.0018(10)
C3 0.0141(14) 0.0112(14) 0.0215(16) 0.0003(12) 0.0040(12) -0.0043(11)
C4 0.0145(13) 0.0083(13) 0.0137(14) 0.0011(11) 0.0022(11) 0.0018(10)
C5 0.0151(14) 0.0068(13) 0.0207(15) 0.0008(11) 0.0075(12) 0.0011(10)
C6 0.0161(15) 0.0154(16) 0.049(2) -0.0007(15) 0.0178(15) 0.0031(12)
C7 0.0385(18) 0.0158(15) 0.0164(16) 0.0004(12) 0.0122(14) 0.0077(13)
C8 0.0125(13) 0.0113(13) 0.0149(14) 0.0039(11) -0.0050(11) 0.0003(11)
C9 0.0280(16) 0.0217(16) 0.0132(15) 0.0022(12) -0.0008(12) 0.0011(13)
C10 0.0216(15) 0.0196(16) 0.0201(16) 0.0060(13) -0.0097(12) -0.0045(12)
C11 0.0111(13) 0.0049(12) 0.0090(13) 0.0006(10) -0.0004(10) -0.0003(9)
C12 0.0114(13) 0.0144(14) 0.0133(14) -0.0008(11) 0.0021(11) -0.0008(10)
C13 0.0219(16) 0.0164(15) 0.0093(14) -0.0003(11) 0.0025(12) -0.0025(11)
C14 0.0174(15) 0.0134(14) 0.0134(15) -0.0002(11) -0.0068(11) 0.0036(11)
C15 0.0107(14) 0.0185(15) 0.0175(15) -0.0037(12) -0.0030(11) 0.0042(11)
C16 0.0125(14) 0.0169(15) 0.0095(14) -0.0005(11) 0.0024(11) 0.0004(10)
C17 0.0080(13) 0.0138(14) 0.0089(13) -0.0018(10) 0.0003(10) -0.0011(10)
C18 0.0140(13) 0.0138(14) 0.0092(13) 0.0010(11) 0.0018(11) 0.0000(10)
C19 0.0178(15) 0.0114(14) 0.0148(15) -0.0012(11) -0.0003(12) 0.0030(11)
C20 0.0118(13) 0.0217(16) 0.0090(13) -0.0025(11) 0.0021(10) 0.0032(11)
C21 0.0224(16) 0.0219(16) 0.0116(15) 0.0033(12) 0.0051(12) -0.0005(12)
C22 0.0169(14) 0.0117(14) 0.0136(14) 0.0015(11) 0.0031(11) 0.0027(11)

loop_
_atom_type_symbol
_atom_type_description
_atom_type_scat_dispersion_real
_atom_type_scat_dispersion_imag
_atom_type_scat_source
C C 0.0033 0.0016 'International Tables Vol C Tables 4.2.6.8 and 6.1.1.4'
H H 0.0000 0.0000 'International Tables Vol C Tables 4.2.6.8 and 6.1.1.4'
N N 0.0061 0.0033 'International Tables Vol C Tables 4.2.6.8 and 6.1.1.4'
P P 0.1023 0.0942 'International Tables Vol C Tables 4.2.6.8 and 6.1.1.4'
Cl Cl 0.1484 0.1585 'International Tables Vol C Tables 4.2.6.8 and 6.1.1.4'
Pt Pt -1.7033 8.3905 'International Tables Vol C Tables 4.2.6.8 and 6.1.1.4'

loop_
_exptl_crystal_face_index_h
_exptl_crystal_face_index_k
_exptl_crystal_face_index_l
_exptl_crystal_face_perp_dist
1 23 2 0.0546
-1 -23 -2 0.0486
-8 -17 9 0.1113
8 17 -9 0.1113
5 -19 -11 0.0944
-5 19 11 0.0944
11 0 10 0.0965
-11 0 -10 0.0625
0 4 -19 0.0478
0 -4 19 0.0708

loop_
_geom_angle_atom_site_label_1
_geom_angle_atom_site_label_2
_geom_angle_atom_site_label_3
_geom_angle
_geom_angle_site_symmetry_1
_geom_angle_site_symmetry_3
_geom_angle_publ_flag
Cl1 Pt1 Cl2 91.10(2) . . ?
P1 Pt1 Cl1 90.25(2) . . ?
P1 Pt1 Cl2 178.26(2) . . ?
P1 Pt1 P2 88.94(2) . . ?
P2 Pt1 Cl1 178.21(2) . . ?
P2 Pt1 Cl2 89.68(2) . . ?
N1 P1 Pt1 105.98(8) . . ?
N1 P1 C5 100.49(11) . . ?
N1 P1 C8 102.58(11) . . ?
C5 P1 Pt1 117.92(9) . . ?
C8 P1 Pt1 117.40(9) . . ?
C8 P1 C5 109.65(13) . . ?
C1 P2 Pt1 106.21(8) . . ?
C1 P2 C11 107.59(12) . . ?
C1 P2 C17 106.07(12) . . ?
C11 P2 Pt1 114.56(9) . . ?
C11 P2 C17 105.72(12) . . ?
C17 P2 Pt1 116.12(9) . . ?
C1 N1 P1 121.83(17) . . ?
C4 N1 P1 129.61(18) . . ?
C4 N1 C1 108.1(2) . . ?
N1 C1 P2 116.41(18) . . ?
C2 C1 P2 135.9(2) . . ?
C2 C1 N1 107.6(2) . . ?
C1 C2 H2 126.1 . . ?
C1 C2 C3 107.9(2) . . ?
C3 C2 H2 126.1 . . ?
C2 C3 H3 126.2 . . ?
C4 C3 C2 107.6(2) . . ?
C4 C3 H3 126.2 . . ?
N1 C4 H4 125.6 . . ?
C3 C4 N1 108.7(2) . . ?
C3 C4 H4 125.6 . . ?
P1 C5 H5 106.5 . . ?
C6 C5 P1 115.6(2) . . ?
C6 C5 H5 106.5 . . ?
C7 C5 P1 109.19(18) . . ?
C7 C5 H5 106.5 . . ?
C7 C5 C6 112.0(2) . . ?
C5 C6 H6A 109.5 . . ?
C5 C6 H6B 109.5 . . ?
C5 C6 H6C 109.5 . . ?
H6A C6 H6B 109.5 . . ?
H6A C6 H6C 109.5 . . ?
H6B C6 H6C 109.5 . . ?
C5 C7 H7A 109.5 . . ?
C5 C7 H7B 109.5 . . ?
C5 C7 H7C 109.5 . . ?
H7A C7 H7B 109.5 . . ?
H7A C7 H7C 109.5 . . ?
H7B C7 H7C 109.5 . . ?
P1 C8 H8 108.0 . . ?
C9 C8 P1 110.06(18) . . ?
C9 C8 H8 108.0 . . ?
C10 C8 P1 113.44(19) . . ?
C10 C8 H8 108.0 . . ?
C10 C8 C9 109.2(2) . . ?
C8 C9 H9A 109.5 . . ?
C8 C9 H9B 109.5 . . ?
C8 C9 H9C 109.5 . . ?
H9A C9 H9B 109.5 . . ?
H9A C9 H9C 109.5 . . ?
H9B C9 H9C 109.5 . . ?
C8 C10 H10A 109.5 . . ?
C8 C10 H10B 109.5 . . ?
C8 C10 H10C 109.5 . . ?
H10A C10 H10B 109.5 . . ?
H10A C10 H10C 109.5 . . ?
H10B C10 H10C 109.5 . . ?
C12 C11 P2 119.7(2) . . ?
C12 C11 C16 119.2(2) . . ?
C16 C11 P2 121.2(2) . . ?
C11 C12 H12 119.8 . . ?
C13 C12 C11 120.4(3) . . ?
C13 C12 H12 119.8 . . ?
C12 C13 H13 120.1 . . ?
C14 C13 C12 119.8(3) . . ?
C14 C13 H13 120.1 . . ?
C13 C14 H14 119.9 . . ?
C15 C14 C13 120.2(3) . . ?
C15 C14 H14 119.9 . . ?
C14 C15 H15 119.8 . . ?
C14 C15 C16 120.4(3) . . ?
C16 C15 H15 119.8 . . ?
C11 C16 H16 120.0 . . ?
C15 C16 C11 120.0(3) . . ?
C15 C16 H16 120.0 . . ?
C18 C17 P2 119.4(2) . . ?
C18 C17 C22 119.9(2) . . ?
C22 C17 P2 120.7(2) . . ?
C17 C18 H18 120.1 . . ?
C17 C18 C19 119.7(3) . . ?
C19 C18 H18 120.1 . . ?
C18 C19 H19 119.9 . . ?
C20 C19 C18 120.2(3) . . ?
C20 C19 H19 119.9 . . ?
C19 C20 H20 119.8 . . ?
C19 C20 C21 120.5(3) . . ?
C21 C20 H20 119.8 . . ?
C20 C21 H21 120.1 . . ?
C20 C21 C22 119.8(3) . . ?
C22 C21 H21 120.1 . . ?
C17 C22 H22 120.0 . . ?
C21 C22 C17 120.0(3) . . ?
C21 C22 H22 120.0 . . ?

loop_
_geom_bond_atom_site_label_1
_geom_bond_atom_site_label_2
_geom_bond_distance
_geom_bond_site_symmetry_2
_geom_bond_publ_flag
Pt1 Cl1 2.3528(6) . ?
Pt1 Cl2 2.3689(6) . ?
Pt1 P1 2.2069(7) . ?
Pt1 P2 2.2225(6) . ?
P1 N1 1.722(2) . ?
P1 C5 1.838(3) . ?
P1 C8 1.830(3) . ?
P2 C1 1.781(3) . ?
P2 C11 1.805(3) . ?
P2 C17 1.814(3) . ?
N1 C1 1.399(3) . ?
N1 C4 1.375(3) . ?
C1 C2 1.369(3) . ?
C2 H2 0.9300 . ?
C2 C3 1.412(4) . ?
C3 H3 0.9300 . ?
C3 C4 1.365(4) . ?
C4 H4 0.9300 . ?
C5 H5 0.9800 . ?
C5 C6 1.527(4) . ?
C5 C7 1.526(4) . ?
C6 H6A 0.9600 . ?
C6 H6B 0.9600 . ?
C6 H6C 0.9600 . ?
C7 H7A 0.9600 . ?
C7 H7B 0.9600 . ?
C7 H7C 0.9600 . ?
C8 H8 0.9800 . ?
C8 C9 1.536(4) . ?
C8 C10 1.535(4) . ?
C9 H9A 0.9600 . ?
C9 H9B 0.9600 . ?
C9 H9C 0.9600 . ?
C10 H10A 0.9600 . ?
C10 H10B 0.9600 . ?
C10 H10C 0.9600 . ?
C11 C12 1.392(4) . ?
C11 C16 1.397(4) . ?
C12 H12 0.9300 . ?
C12 C13 1.388(4) . ?
C13 H13 0.9300 . ?
C13 C14 1.385(4) . ?
C14 H14 0.9300 . ?
C14 C15 1.381(4) . ?
C15 H15 0.9300 . ?
C15 C16 1.383(4) . ?
C16 H16 0.9300 . ?
C17 C18 1.389(4) . ?
C17 C22 1.394(4) . ?
C18 H18 0.9300 . ?
C18 C19 1.389(4) . ?
C19 H19 0.9300 . ?
C19 C20 1.377(4) . ?
C20 H20 0.9300 . ?
C20 C21 1.385(4) . ?
C21 H21 0.9300 . ?
C21 C22 1.387(4) . ?
C22 H22 0.9300 . ?

loop_
_exptl_oxdiff_crystal_face_indexfrac_h
_exptl_oxdiff_crystal_face_indexfrac_k
_exptl_oxdiff_crystal_face_indexfrac_l
_exptl_oxdiff_crystal_face_x
_exptl_oxdiff_crystal_face_y
_exptl_oxdiff_crystal_face_z
1.0000 23.0000 2.0000 0.7551 0.6364 -0.0767
-1.0000 -23.0000 -2.0000 -0.7551 -0.6364 0.0767
-8.0000 -17.0000 9.0000 -0.5303 -0.3978 0.7452
8.0000 17.0000 -9.0000 0.5303 0.3978 -0.7452
5.0000 -19.0000 -11.0000 -0.6737 -0.5635 -0.5222
-5.0000 19.0000 11.0000 0.6737 0.5635 0.5222
11.0000 0.0000 10.0000 0.7170 -0.6727 -0.1332
-11.0000 -0.0000 -10.0000 -0.7170 0.6727 0.1332
-0.0000 4.0000 -19.0000 -0.4431 0.5386 -0.6861
0.0000 -4.0000 19.0000 0.4431 -0.5386 0.6861
